data_7035447
loop_
_publ_author_name
'Tirfoin, R\'emi'
'Abdalla, Joseph A. B.'
'Aldridge, Simon'

_publ_section_title
;
 Extension of conjugation: probing anion binding strength and reporter
 mechanisms in (phenyl)cyclopentadienyl and indenyl receptors.
;
_journal_issue 29
_journal_name_full 'Dalton transactions (Cambridge, England : 2003)'
_journal_page_first 13049
_journal_page_last 13059
_journal_paper_doi 10.1039/c5dt01955a
_journal_volume 44
_journal_year 2015
_chemical_absolute_configuration unk
_chemical_formula_moiety 'C50 H69 B1 F1 Fe1 N1'
_chemical_formula_sum 'C50 H69 B F Fe N'
_chemical_formula_weight 769.76
_space_group_IT_number 145
_symmetry_cell_setting trigonal
_symmetry_space_group_name_Hall 'P 32'
_symmetry_space_group_name_H-M 'P 32'
_atom_sites_solution_hydrogens difmap
_atom_sites_solution_primary other
_audit_creation_date 2014-09-22
_audit_creation_method CRYSTALS_ver_14.43
_audit_update_record
;
2015-05-05 deposited with the CCDC.
2015-06-16 downloaded from the CCDC.
;
_cell_angle_alpha 90
_cell_angle_beta 90
_cell_angle_gamma 120
_cell_formula_units_Z 3
_cell_length_a 12.32960(10)
_cell_length_b 12.32960(10)
_cell_length_c 24.7600(3)
_cell_measurement_reflns_used 6732
_cell_measurement_temperature 150
_cell_measurement_theta_max 76
_cell_measurement_theta_min 4
_cell_volume 3259.71(5)
_computing_cell_refinement 'CrysAlis, (Oxford Diffraction, 2002)'
_computing_data_collection 'SuperNova, (Oxford Diffraction, 2010)'
_computing_data_reduction 'CrysAlis, (Oxford Diffraction, 2002)'
_computing_molecular_graphics 'CAMERON (Watkin et al., 1996)'
_computing_publication_material 'CRYSTALS (Betteridge et al., 2003)'
_computing_structure_refinement 'CRYSTALS (Betteridge et al., 2003)'
_computing_structure_solution 'Superflip (Palatinus & Chapuis, 2007)'
_diffrn_ambient_temperature 150
_diffrn_measured_fraction_theta_full 0.997
_diffrn_measured_fraction_theta_max 0.990
_diffrn_measurement_device Area
_diffrn_measurement_device_type 'Oxford Diffraction SuperNova'
_diffrn_measurement_method \w
_diffrn_radiation_monochromator graphite
_diffrn_radiation_type 'Cu K\a'
_diffrn_radiation_wavelength 1.54180
_diffrn_reflns_av_R_equivalents 0.028
_diffrn_reflns_limit_h_max 7
_diffrn_reflns_limit_h_min -15
_diffrn_reflns_limit_k_max 15
_diffrn_reflns_limit_k_min 0
_diffrn_reflns_limit_l_max 28
_diffrn_reflns_limit_l_min -30
_diffrn_reflns_number 6661
_diffrn_reflns_theta_full 73.797
_diffrn_reflns_theta_max 76.080
_diffrn_reflns_theta_min 4.140
_diffrn_standards_number 0
_exptl_absorpt_coefficient_mu 3.060
_exptl_absorpt_correction_T_max 0.63
_exptl_absorpt_correction_T_min 0.49
_exptl_absorpt_correction_type multi-scan
_exptl_absorpt_process_details 'CrysAlis, (Oxford Diffraction, 2002)'
_exptl_crystal_colour orange
_exptl_crystal_density_diffrn 1.176
_exptl_crystal_density_method 'not measured'
_exptl_crystal_description block
_exptl_crystal_F_000 1248
_exptl_crystal_size_max 0.220
_exptl_crystal_size_mid 0.210
_exptl_crystal_size_min 0.150
_refine_diff_density_max 0.33
_refine_diff_density_min -0.33
_refine_ls_extinction_method None
_refine_ls_goodness_of_fit_ref 0.9938
_refine_ls_hydrogen_treatment mixed
_refine_ls_matrix_type full
_refine_ls_number_parameters 533
_refine_ls_number_reflns 6636
_refine_ls_number_restraints 277
_refine_ls_R_factor_all 0.0354
_refine_ls_R_factor_gt 0.0341
_refine_ls_shift/su_max 0.0038260
_refine_ls_shift/su_mean 0.0001956
_refine_ls_structure_factor_coef Fsqd
_refine_ls_weighting_details
;
 Method= Modified Sheldrick 
 w=1/[\s^2^(F^2^) + ( 0.06P)^2^ + 0.89P] 
 ,where P=(max(Fo^2^,0) + 2Fc^2^)/3 
;
_refine_ls_weighting_scheme calc
_refine_ls_wR_factor_all 0.0926
_refine_ls_wR_factor_gt 0.0885
_refine_ls_wR_factor_ref 0.0920
_reflns_limit_h_max 7
_reflns_limit_h_min -15
_reflns_limit_k_max 15
_reflns_limit_k_min 0
_reflns_limit_l_max 28
_reflns_limit_l_min -30
_reflns_number_gt 6450
_reflns_number_total 6661
_reflns_threshold_expression I>2.0\s(I)
_oxford_diffrn_Wilson_B_factor 2.07
_oxford_diffrn_Wilson_scale 0.04
_oxford_refine_ls_r_factor_ref 0.0354
_oxford_refine_ls_scale 5.81(9)
_oxford_reflns_number_all 6637
_oxford_reflns_threshold_expression_ref I>-3.0\s(I)
_oxford_structure_analysis_title '298RTRT14 in P 32'
_cod_data_source_file c5dt01955a2.cif
_cod_data_source_block IIa-F
_cod_depositor_comments
;
The following automatic conversions were performed:

'_atom_sites_solution_primary' value 'Other' changed to 'other'
according to
/usr/data/users/saulius/crontab/automatic-downloads/rss-feeds/RSC/lib/dictionaries/cif_core.dic
dictionary named 'cif_core.dic' version 2.4.2 from 2011-04-26.

Automatic conversion script
Id: cif_fix_values 3271 2015-04-21 07:52:19Z andrius 

 Adding full bibliography for 7035444--7035451.cif.
;
_cod_original_sg_symbol_Hall 'P 32 '
_cod_original_sg_symbol_H-M 'P 32 '
_cod_original_formula_sum 'C50 H69 B1 F1 Fe1 N1'
_cod_database_code 7035447

loop_
_symmetry_equiv_pos_as_xyz
x,y,z
-y,x-y,z+2/3
-x+y,-x,z+1/3

loop_
_atom_site_label
_atom_site_type_symbol
_atom_site_fract_x
_atom_site_fract_y
_atom_site_fract_z
_atom_site_U_iso_or_equiv
_atom_site_occupancy
_atom_site_adp_type
_atom_site_refinement_flags_posn
_atom_site_refinement_flags_occupancy
_atom_site_disorder_assembly
_atom_site_disorder_group
Fe1 Fe 0.99324(3) 0.86626(3) 0.60922(3) 0.0232 1.0000 Uani . . . .
C2 C 0.8630(2) 0.7127(2) 0.56639(9) 0.0252 1.0000 Uani . . . .
C3 C 0.8318(2) 0.8100(2) 0.56415(9) 0.0243 1.0000 Uani . . . .
C4 C 0.8180(2) 0.8382(2) 0.61970(10) 0.0272 1.0000 Uani . . . .
C5 C 0.8394(2) 0.7592(2) 0.65442(10) 0.0307 1.0000 Uani . . . .
C6 C 0.8666(2) 0.6810(2) 0.62172(10) 0.0284 1.0000 Uani . . . .
C7 C 0.8225(2) 0.8799(2) 0.51713(9) 0.0241 1.0000 Uani . . . .
C8 C 0.78160(19) 0.8302(2) 0.46415(9) 0.0224 1.0000 Uani . . . .
C9 C 0.7819(2) 0.9155(2) 0.42623(10) 0.0256 1.0000 Uani . . . .
C10 C 0.8172(2) 1.0392(2) 0.43747(11) 0.0293 1.0000 Uani . . . .
C11 C 0.8547(2) 1.0842(2) 0.48917(11) 0.0326 1.0000 Uani . . . .
C12 C 0.8583(2) 1.0054(2) 0.52760(11) 0.0306 1.0000 Uani . . . .
C15 C 0.6391(2) 0.6536(2) 0.38864(9) 0.0236 1.0000 Uani . . . .
C16 C 0.6836(2) 0.6482(2) 0.33627(9) 0.0265 1.0000 Uani . . . .
C17 C 0.8181(2) 0.6873(3) 0.32413(10) 0.0340 1.0000 Uani . . . .
C18 C 0.6032(3) 0.6086(2) 0.29165(10) 0.0321 1.0000 Uani . . . .
C19 C 0.4785(3) 0.5733(2) 0.29541(10) 0.0333 1.0000 Uani . . . .
C20 C 0.4352(2) 0.5862(2) 0.34549(10) 0.0304 1.0000 Uani . . . .
C21 C 0.5141(2) 0.6286(2) 0.39093(9) 0.0259 1.0000 Uani . . . .
C22 C 0.4576(2) 0.6490(3) 0.44186(10) 0.0316 1.0000 Uani . . . .
C23 C 0.3937(3) 0.5252(3) 0.24649(12) 0.0455 1.0000 Uani . . . .
C24 C 0.8208(2) 0.6267(2) 0.43976(9) 0.0240 1.0000 Uani . . . .
C25 C 0.9531(2) 0.6976(2) 0.43650(9) 0.0277 1.0000 Uani . . . .
C26 C 1.0253(2) 0.6392(3) 0.43250(10) 0.0339 1.0000 Uani . . . .
C27 C 0.9724(3) 0.5110(3) 0.43090(11) 0.0393 1.0000 Uani . . . .
C28 C 0.8429(3) 0.4398(3) 0.43359(10) 0.0349 1.0000 Uani . . . .
C29 C 0.7678(2) 0.4945(2) 0.43703(9) 0.0286 1.0000 Uani . . . .
C30 C 0.6274(2) 0.4040(2) 0.43659(11) 0.0343 1.0000 Uani . . . .
C31 C 1.0512(4) 0.4491(4) 0.42590(16) 0.0577 1.0000 Uani . . . .
C32 C 1.0254(2) 0.8396(2) 0.43660(11) 0.0325 1.0000 Uani . . . .
C33 C 1.1370(2) 1.0143(2) 0.56992(11) 0.0334 1.0000 Uani . . . .
C34 C 1.1681(2) 0.9195(3) 0.57984(12) 0.0362 1.0000 Uani . . . .
C35 C 1.1634(2) 0.8992(3) 0.63665(12) 0.0382 1.0000 Uani . . . .
C36 C 1.1299(2) 0.9821(3) 0.66195(11) 0.0378 1.0000 Uani . . . .
C37 C 1.1135(2) 1.0529(2) 0.62098(11) 0.0359 1.0000 Uani . . . .
C39 C 0.5333(2) 0.9625(3) 0.35173(9) 0.0339 1.0000 Uani D . . .
C40 C 0.4570(3) 1.0012(3) 0.38646(9) 0.0455 1.0000 Uani D . . .
C43 C 0.5786(2) 1.1263(2) 0.28165(10) 0.0305 1.0000 Uani . . . .
C44 C 0.7103(3) 1.2188(3) 0.30076(11) 0.0429 1.0000 Uani D . . .
C45 C 0.7308(7) 1.3528(4) 0.29355(14) 0.0439 0.640(8) Uani D P 1 1
C46 C 0.7553(18) 1.3581(5) 0.2916(3) 0.0651 0.360(8) Uani D P 1 2
C47 C 0.7261(4) 1.3907(3) 0.23607(14) 0.0620 1.0000 Uani D . . .
C48 C 0.3997(2) 0.9173(2) 0.26915(10) 0.0276 1.0000 Uani D . . .
C49 C 0.3166(4) 0.7826(3) 0.28776(14) 0.0362 0.640(8) Uani D P 1 1
C50 C 0.3480(4) 0.7799(4) 0.2598(3) 0.0357 0.360(8) Uani D P 1 2
C51 C 0.2050(3) 0.7128(3) 0.24996(11) 0.0490 1.0000 Uani D . . .
C52 C 0.1003(4) 0.5990(6) 0.2774(2) 0.0610 0.640(8) Uani D P 1 1
C53 C 0.1362(7) 0.6687(11) 0.3008(3) 0.0651 0.360(8) Uani D P 1 2
C54 C 0.6160(3) 0.9479(3) 0.26424(11) 0.0363 1.0000 Uani . . . .
C55 C 0.6461(2) 0.9885(3) 0.20528(11) 0.0364 1.0000 Uani . . . .
C56 C 0.6817(3) 0.9023(3) 0.17559(13) 0.0452 1.0000 Uani . . . .
C57 C 0.7243(4) 0.9470(4) 0.11831(15) 0.0619 1.0000 Uani . . . .
C410 C 0.4709(12) 0.9811(12) 0.4453(2) 0.0473 0.495(8) Uani D P 1 2
C411 C 0.4827(11) 0.9946(16) 0.4461(2) 0.0658 0.505(8) Uani D P 1 1
C420 C 0.3855(8) 1.0012(14) 0.4807(3) 0.0869 0.505(8) Uani D P 1 1
C421 C 0.4097(8) 1.0383(8) 0.4808(2) 0.0600 0.495(8) Uani D P 1 2
B13 B 0.7234(2) 0.6825(2) 0.44524(10) 0.0224 1.0000 Uani . . . .
F14 F 0.63755(12) 0.60832(12) 0.48900(6) 0.0242 1.0000 Uani . . . .
N38 N 0.53242(18) 0.98884(19) 0.29175(8) 0.0266 1.0000 Uani . . . .
H21 H 0.8815 0.6754 0.5350 0.0333 1.0000 Uiso R . . .
H41 H 0.7937 0.8990 0.6311 0.0381 1.0000 Uiso R . . .
H51 H 0.8376 0.7590 0.6941 0.0396 1.0000 Uiso R . . .
H61 H 0.8868 0.6173 0.6345 0.0386 1.0000 Uiso R . . .
H91 H 0.7564 0.8871 0.3905 0.0360 1.0000 Uiso R . . .
H101 H 0.8157 1.0924 0.4103 0.0362 1.0000 Uiso R . . .
H111 H 0.8763 1.1672 0.4979 0.0405 1.0000 Uiso R . . .
H121 H 0.8867 1.0361 0.5625 0.0395 1.0000 Uiso R . . .
H171 H 0.8310 0.6967 0.2858 0.0550 1.0000 Uiso R . . .
H172 H 0.8714 0.7665 0.3426 0.0551 1.0000 Uiso R . . .
H173 H 0.8346 0.6226 0.3374 0.0549 1.0000 Uiso R . . .
H181 H 0.6364 0.6066 0.2582 0.0380 1.0000 Uiso R . . .
H201 H 0.3512 0.5679 0.3494 0.0383 1.0000 Uiso R . . .
H221 H 0.3879 0.6603 0.4323 0.0522 1.0000 Uiso R . . .
H222 H 0.5214 0.7234 0.4605 0.0521 1.0000 Uiso R . . .
H223 H 0.4290 0.5765 0.4648 0.0522 1.0000 Uiso R . . .
H231 H 0.3234 0.5384 0.2510 0.0740 1.0000 Uiso R . . .
H232 H 0.4378 0.5670 0.2142 0.0741 1.0000 Uiso R . . .
H233 H 0.3624 0.4362 0.2429 0.0741 1.0000 Uiso R . . .
H261 H 1.1131 0.6897 0.4310 0.0412 1.0000 Uiso R . . .
H281 H 0.8045 0.3519 0.4336 0.0454 1.0000 Uiso R . . .
H301 H 0.6111 0.3229 0.4248 0.0561 1.0000 Uiso R . . .
H302 H 0.5925 0.3959 0.4719 0.0563 1.0000 Uiso R . . .
H303 H 0.5872 0.4334 0.4119 0.0562 1.0000 Uiso R . . .
H311 H 1.0218 0.3929 0.3952 0.0893 1.0000 Uiso R . . .
H312 H 1.0455 0.4022 0.4581 0.0892 1.0000 Uiso R . . .
H313 H 1.1375 0.5120 0.4201 0.0890 1.0000 Uiso R . . .
H321 H 1.1118 0.8695 0.4286 0.0531 1.0000 Uiso R . . .
H322 H 1.0200 0.8708 0.4715 0.0530 1.0000 Uiso R . . .
H323 H 0.9893 0.8694 0.4099 0.0531 1.0000 Uiso R . . .
H331 H 1.1308 1.0471 0.5343 0.0432 1.0000 Uiso R . . .
H341 H 1.1845 0.8729 0.5523 0.0462 1.0000 Uiso R . . .
H351 H 1.1803 0.8384 0.6554 0.0482 1.0000 Uiso R . . .
H361 H 1.1176 0.9891 0.7007 0.0463 1.0000 Uiso R . . .
H371 H 1.0866 1.1151 0.6258 0.0502 1.0000 Uiso R . . .
H391 H 0.6202 1.0090 0.3642 0.0469 1.0000 Uiso R . . .
H392 H 0.5002 0.8720 0.3561 0.0474 1.0000 Uiso R . . .
H401 H 0.4768 1.0856 0.3770 0.0582 0.505(8) Uiso R P 1 1
H402 H 0.3685 0.9425 0.3801 0.0582 0.505(8) Uiso R P 1 1
H403 H 0.4848 1.0892 0.3803 0.0582 0.495(8) Uiso R P 1 2
H404 H 0.3690 0.9497 0.3767 0.0582 0.495(8) Uiso R P 1 2
H431 H 0.5207 1.1479 0.2993 0.0408 1.0000 Uiso R . . .
H432 H 0.5763 1.1369 0.2429 0.0414 1.0000 Uiso R . . .
H441 H 0.7207 1.2046 0.3389 0.0593 0.640(8) Uiso R P 1 1
H442 H 0.7710 1.2097 0.2787 0.0591 0.640(8) Uiso R P 1 1
H443 H 0.7150 1.2070 0.3395 0.0592 0.360(8) Uiso R P 1 2
H444 H 0.7680 1.2001 0.2816 0.0591 0.360(8) Uiso R P 1 2
H451 H 0.8125 1.4127 0.3086 0.0652 0.640(8) Uiso R P 1 1
H452 H 0.6649 1.3573 0.3140 0.0650 0.640(8) Uiso R P 1 1
H461 H 0.8458 1.4060 0.2965 0.0720 0.360(8) Uiso R P 1 2
H462 H 0.7142 1.3831 0.3184 0.0721 0.360(8) Uiso R P 1 2
H471 H 0.7678 1.4809 0.2334 0.0950 0.360(8) Uiso R P 1 2
H472 H 0.7569 1.3611 0.2079 0.0951 0.360(8) Uiso . P 1 2
H473 H 0.6374 1.3588 0.2320 0.0950 0.360(8) Uiso . P 1 2
H474 H 0.7381 1.4746 0.2375 0.0950 0.640(8) Uiso R P 1 1
H475 H 0.7928 1.3908 0.2155 0.0952 0.640(8) Uiso R P 1 1
H476 H 0.6459 1.3330 0.2205 0.0950 0.640(8) Uiso R P 1 1
H491 H 0.3669 0.7412 0.2872 0.0491 0.640(8) Uiso R P 1 1
H492 H 0.2870 0.7817 0.3244 0.0494 0.640(8) Uiso R P 1 1
H501 H 0.3660 0.7430 0.2908 0.0510 0.360(8) Uiso R P 1 2
H502 H 0.3892 0.7698 0.2283 0.0510 0.360(8) Uiso R P 1 2
H511 H 0.2303 0.6855 0.2177 0.0622 0.640(8) Uiso R P 1 1
H512 H 0.1747 0.7695 0.2399 0.0621 0.640(8) Uiso R P 1 1
H513 H 0.1830 0.7701 0.2328 0.0621 0.360(8) Uiso R P 1 2
H514 H 0.1824 0.6410 0.2265 0.0621 0.360(8) Uiso R P 1 2
H521 H 0.0474 0.5399 0.2506 0.0991 0.640(8) Uiso R P 1 1
H522 H 0.1326 0.5578 0.3000 0.0991 0.640(8) Uiso R P 1 1
H523 H 0.0494 0.6229 0.2985 0.0993 0.640(8) Uiso R P 1 1
H531 H 0.1462 0.6013 0.3152 0.0891 0.360(8) Uiso R P 1 2
H532 H 0.1671 0.7368 0.3267 0.0890 0.360(8) Uiso R P 1 2
H533 H 0.0486 0.6389 0.2934 0.0892 0.360(8) Uiso R P 1 2
H541 H 0.6956 0.9859 0.2838 0.0473 1.0000 Uiso R . . .
H542 H 0.5741 0.8563 0.2663 0.0469 1.0000 Uiso R . . .
H551 H 0.7149 1.0747 0.2038 0.0472 1.0000 Uiso R . . .
H552 H 0.5732 0.9849 0.1882 0.0471 1.0000 Uiso R . . .
H561 H 0.7491 0.9001 0.1955 0.0592 1.0000 Uiso R . . .
H562 H 0.6093 0.8186 0.1742 0.0591 1.0000 Uiso R . . .
H571 H 0.6625 0.9616 0.1012 0.1001 1.0000 Uiso R . . .
H572 H 0.8051 1.0241 0.1197 0.0999 1.0000 Uiso R . . .
H573 H 0.7322 0.8832 0.0992 0.1002 1.0000 Uiso R . . .
H4101 H 0.5595 1.0213 0.4542 0.0700 0.495(8) Uiso R P 1 2
H4102 H 0.4304 0.8917 0.4529 0.0700 0.495(8) Uiso R P 1 2
H4111 H 0.5640 1.0661 0.4550 0.0750 0.505(8) Uiso R P 1 1
H4112 H 0.4837 0.9175 0.4535 0.0752 0.505(8) Uiso R P 1 1
H4201 H 0.4066 1.0008 0.5182 0.1091 0.505(8) Uiso R P 1 1
H4202 H 0.3820 1.0762 0.4723 0.1090 0.505(8) Uiso R P 1 1
H4203 H 0.3062 0.9272 0.4727 0.1091 0.505(8) Uiso R P 1 1
H4211 H 0.4053 1.0106 0.5176 0.0952 0.495(8) Uiso R P 1 2
H4212 H 0.4594 1.1286 0.4794 0.0951 0.495(8) Uiso R P 1 2
H4213 H 0.3266 1.0119 0.4671 0.0951 0.495(8) Uiso R P 1 2

loop_
_atom_site_aniso_label
_atom_site_aniso_U_11
_atom_site_aniso_U_22
_atom_site_aniso_U_33
_atom_site_aniso_U_23
_atom_site_aniso_U_13
_atom_site_aniso_U_12
Fe1 0.02056(16) 0.02237(17) 0.01936(15) -0.00002(13) -0.00021(13) 0.00535(13)
C2 0.0242(10) 0.0206(10) 0.0231(10) -0.0020(8) -0.0019(8) 0.0053(8)
C3 0.0200(9) 0.0219(10) 0.0248(10) -0.0038(8) -0.0006(8) 0.0057(8)
C4 0.0205(10) 0.0306(11) 0.0242(10) -0.0043(9) 0.0009(8) 0.0080(9)
C5 0.0237(10) 0.0319(12) 0.0226(10) 0.0003(9) 0.0036(8) 0.0034(9)
C6 0.0242(10) 0.0243(11) 0.0252(11) 0.0035(8) -0.0006(8) 0.0036(9)
C7 0.0212(10) 0.0244(10) 0.0263(10) -0.0017(8) 0.0010(8) 0.0111(8)
C8 0.0175(9) 0.0249(10) 0.0237(10) -0.0006(8) 0.0015(7) 0.0098(8)
C9 0.0225(10) 0.0259(11) 0.0268(10) 0.0017(8) -0.0001(8) 0.0108(9)
C10 0.0252(11) 0.0281(11) 0.0365(12) 0.0064(9) 0.0009(9) 0.0148(9)
C11 0.0316(12) 0.0242(11) 0.0438(14) -0.0029(10) -0.0019(10) 0.0153(9)
C12 0.0329(12) 0.0289(11) 0.0293(11) -0.0059(9) -0.0027(9) 0.0150(10)
C15 0.0267(10) 0.0186(9) 0.0223(10) 0.0005(7) -0.0007(8) 0.0089(8)
C16 0.0303(11) 0.0247(10) 0.0219(10) 0.0021(8) 0.0017(9) 0.0119(9)
C17 0.0328(12) 0.0400(13) 0.0221(10) 0.0010(9) 0.0039(9) 0.0129(11)
C18 0.0418(14) 0.0308(12) 0.0209(10) -0.0005(9) -0.0012(9) 0.0161(11)
C19 0.0403(13) 0.0277(11) 0.0285(11) 0.0006(9) -0.0101(10) 0.0145(10)
C20 0.0293(11) 0.0265(11) 0.0333(12) 0.0018(9) -0.0070(9) 0.0124(9)
C21 0.0298(11) 0.0227(10) 0.0238(10) 0.0021(8) -0.0015(9) 0.0121(9)
C22 0.0246(11) 0.0393(13) 0.0311(12) 0.0032(10) 0.0021(9) 0.0162(10)
C23 0.0522(17) 0.0470(16) 0.0332(13) -0.0067(12) -0.0153(12) 0.0216(14)
C24 0.0272(11) 0.0279(11) 0.0164(9) 0.0007(8) 0.0005(8) 0.0134(9)
C25 0.0271(11) 0.0354(12) 0.0209(10) -0.0034(9) -0.0007(8) 0.0158(10)
C26 0.0298(12) 0.0495(15) 0.0272(11) -0.0025(10) 0.0002(9) 0.0234(11)
C27 0.0519(16) 0.0530(16) 0.0303(12) -0.0014(11) 0.0000(11) 0.0392(14)
C28 0.0502(15) 0.0340(13) 0.0276(11) -0.0004(9) -0.0001(10) 0.0263(12)
C29 0.0376(13) 0.0308(12) 0.0196(10) -0.0014(8) 0.0003(9) 0.0187(10)
C30 0.0394(13) 0.0232(11) 0.0346(12) 0.0007(9) 0.0007(10) 0.0114(10)
C31 0.068(2) 0.067(2) 0.064(2) -0.0009(17) 0.0013(17) 0.0534(19)
C32 0.0213(10) 0.0352(13) 0.0353(12) -0.0033(10) 0.0018(9) 0.0098(10)
C33 0.0243(11) 0.0279(11) 0.0335(12) 0.0073(9) 0.0045(9) 0.0021(9)
C34 0.0227(11) 0.0381(13) 0.0394(13) 0.0036(11) 0.0059(10) 0.0090(10)
C35 0.0224(11) 0.0422(14) 0.0411(14) 0.0055(11) -0.0060(10) 0.0096(10)
C36 0.0294(12) 0.0358(13) 0.0299(12) -0.0048(10) -0.0078(10) 0.0025(10)
C37 0.0296(12) 0.0229(11) 0.0389(13) -0.0039(10) -0.0032(10) 0.0009(9)
C39 0.0359(12) 0.0475(14) 0.0241(11) 0.0016(10) -0.0086(9) 0.0251(11)
C40 0.0401(13) 0.0710(18) 0.0257(12) -0.0010(12) 0.0001(10) 0.0280(13)
C43 0.0292(12) 0.0359(13) 0.0263(11) -0.0012(9) -0.0013(9) 0.0162(10)
C44 0.0343(13) 0.0445(15) 0.0415(14) -0.0092(12) -0.0083(11) 0.0135(12)
C45 0.036(3) 0.039(2) 0.047(2) -0.022(2) -0.0015(19) 0.0119(19)
C46 0.054(5) 0.050(4) 0.058(4) 0.008(4) -0.005(4) 0.001(4)
C47 0.068(2) 0.0433(16) 0.0605(19) -0.0027(14) 0.0004(16) 0.0178(15)
C48 0.0227(10) 0.0331(11) 0.0278(10) 0.0031(9) -0.0049(8) 0.0145(9)
C49 0.037(2) 0.039(2) 0.031(2) 0.0061(16) -0.0017(16) 0.0183(16)
C50 0.037(3) 0.029(3) 0.038(4) 0.006(3) -0.017(3) 0.014(2)
C51 0.0403(14) 0.0374(14) 0.0579(17) 0.0082(12) -0.0146(13) 0.0109(12)
C52 0.042(3) 0.057(3) 0.060(3) 0.009(3) -0.004(2) 0.007(2)
C53 0.051(4) 0.053(5) 0.076(5) 0.007(4) -0.001(4) 0.014(4)
C54 0.0340(13) 0.0507(15) 0.0360(13) -0.0102(11) -0.0079(10) 0.0301(12)
C55 0.0303(12) 0.0434(14) 0.0346(13) -0.0097(11) -0.0011(10) 0.0179(11)
C56 0.0341(13) 0.0481(16) 0.0510(16) -0.0196(13) 0.0017(12) 0.0187(12)
C57 0.058(2) 0.070(2) 0.0492(18) -0.0182(16) 0.0149(16) 0.0249(18)
C410 0.059(4) 0.053(4) 0.025(3) 0.006(3) -0.004(3) 0.024(3)
C411 0.058(4) 0.089(5) 0.028(3) -0.001(4) 0.002(3) 0.020(4)
C420 0.032(4) 0.135(7) 0.035(4) -0.019(4) 0.005(3) -0.003(5)
C421 0.031(4) 0.073(5) 0.031(4) -0.014(3) 0.009(3) -0.008(3)
B13 0.0216(11) 0.0230(11) 0.0190(10) 0.0004(9) 0.0009(8) 0.0084(9)
F14 0.0233(6) 0.0260(6) 0.0199(6) 0.0019(5) 0.0021(5) 0.0098(5)
N38 0.0250(9) 0.0372(10) 0.0223(9) -0.0011(8) -0.0032(7) 0.0192(9)

loop_
_atom_type_symbol
_atom_type_scat_dispersion_real
_atom_type_scat_dispersion_imag
_atom_type_scat_Cromer_Mann_a1
_atom_type_scat_Cromer_Mann_b1
_atom_type_scat_Cromer_Mann_a2
_atom_type_scat_Cromer_Mann_b2
_atom_type_scat_Cromer_Mann_a3
_atom_type_scat_Cromer_Mann_b3
_atom_type_scat_Cromer_Mann_a4
_atom_type_scat_Cromer_Mann_b4
_atom_type_scat_Cromer_Mann_c
_atom_type_scat_source
C 0.0181 0.0091 2.3100 20.8439 1.0200 10.2075 1.5886 0.5687 0.8650 51.6512 0.2156 'International Tables Vol C 4.2.6.8 and 6.1.1.4'
H 0.0000 0.0000 0.4930 10.5109 0.3229 26.1257 0.1402 3.1424 0.0408 57.7998 0.0030 'International Tables Vol C 4.2.6.8 and 6.1.1.4'
Fe -1.1336 3.1974 11.7695 4.7611 7.3573 0.3072 3.5222 15.3535 2.3045 76.8805 1.0369 'International Tables Vol C 4.2.6.8 and 6.1.1.4'
B 0.0090 0.0039 2.0545 23.2185 1.3326 1.0210 1.0979 60.3498 0.7068 0.1403 -0.1932 'International Tables Vol C 4.2.6.8 and 6.1.1.4'
F 0.0727 0.0534 3.5392 10.2825 2.6412 4.2944 1.5170 0.2615 1.0243 26.1476 0.2776 'International Tables Vol C 4.2.6.8 and 6.1.1.4'
N 0.0311 0.0180 12.2126 0.0057 3.1322 9.8933 2.0125 28.9975 1.1663 0.5826 -11.5290 'International Tables Vol C 4.2.6.8 and 6.1.1.4'

loop_
_geom_angle_atom_site_label_1
_geom_angle_atom_site_label_2
_geom_angle_atom_site_label_3
_geom_angle
_geom_angle_publ_flag
C2 Fe1 C3 40.50(9) yes
C2 Fe1 C4 68.54(9) yes
C3 Fe1 C4 41.36(9) yes
C2 Fe1 C5 68.85(9) yes
C3 Fe1 C5 69.50(9) yes
C4 Fe1 C5 41.05(10) yes
C2 Fe1 C6 40.81(9) yes
C3 Fe1 C6 68.86(9) yes
C4 Fe1 C6 68.69(10) yes
C5 Fe1 C6 40.90(10) yes
C2 Fe1 C33 120.29(10) yes
C3 Fe1 C33 107.49(10) yes
C4 Fe1 C33 125.97(11) yes
C5 Fe1 C33 163.18(11) yes
C6 Fe1 C33 154.87(11) yes
C2 Fe1 C34 108.90(10) yes
C3 Fe1 C34 126.59(10) yes
C4 Fe1 C34 164.11(11) yes
C5 Fe1 C34 154.10(11) yes
C6 Fe1 C34 120.36(11) yes
C2 Fe1 C35 127.21(11) yes
C3 Fe1 C35 164.34(11) yes
C4 Fe1 C35 153.17(11) yes
C5 Fe1 C35 118.71(11) yes
C6 Fe1 C35 107.83(10) yes
C2 Fe1 C36 164.21(11) yes
C3 Fe1 C36 153.47(11) yes
C4 Fe1 C36 118.27(11) yes
C5 Fe1 C36 106.21(10) yes
C6 Fe1 C36 125.88(10) yes
C2 Fe1 C37 154.43(10) yes
C3 Fe1 C37 119.21(10) yes
C4 Fe1 C37 106.61(11) yes
C5 Fe1 C37 124.94(11) yes
C6 Fe1 C37 162.92(10) yes
C33 Fe1 C34 40.64(11) yes
C33 Fe1 C35 68.62(11) yes
C34 Fe1 C35 40.77(11) yes
C33 Fe1 C36 68.68(11) yes
C34 Fe1 C36 68.59(11) yes
C35 Fe1 C36 40.81(12) yes
C33 Fe1 C37 40.97(11) yes
C34 Fe1 C37 68.54(12) yes
C35 Fe1 C37 68.51(11) yes
C36 Fe1 C37 40.59(11) yes
Fe1 C2 C3 70.29(12) yes
Fe1 C2 C6 69.01(13) yes
C3 C2 C6 108.9(2) yes
Fe1 C2 H21 125.3 no
C3 C2 H21 125.6 no
C6 C2 H21 125.4 no
C2 C3 Fe1 69.21(12) yes
C2 C3 C4 106.1(2) yes
Fe1 C3 C4 67.53(13) yes
C2 C3 C7 130.3(2) yes
Fe1 C3 C7 124.54(15) yes
C4 C3 C7 123.5(2) yes
C3 C4 Fe1 71.11(13) yes
C3 C4 C5 109.0(2) yes
Fe1 C4 C5 69.29(13) yes
C3 C4 H41 125.2 no
Fe1 C4 H41 128.0 no
C5 C4 H41 125.8 no
C4 C5 Fe1 69.66(13) yes
C4 C5 C6 108.0(2) yes
Fe1 C5 C6 70.43(13) yes
C4 C5 H51 126.5 no
Fe1 C5 H51 124.6 no
C6 C5 H51 125.5 no
C2 C6 C5 108.0(2) yes
C2 C6 Fe1 70.18(13) yes
C5 C6 Fe1 68.67(13) yes
C2 C6 H61 125.4 no
C5 C6 H61 126.6 no
Fe1 C6 H61 125.6 no
C3 C7 C8 125.7(2) yes
C3 C7 C12 114.9(2) yes
C8 C7 C12 119.4(2) yes
C7 C8 C9 115.0(2) yes
C7 C8 B13 126.66(19) yes
C9 C8 B13 118.06(19) yes
C8 C9 C10 124.7(2) yes
C8 C9 H91 118.1 no
C10 C9 H91 117.3 no
C9 C10 C11 119.1(2) yes
C9 C10 H101 121.0 no
C11 C10 H101 120.0 no
C10 C11 C12 118.7(2) yes
C10 C11 H111 120.3 no
C12 C11 H111 121.0 no
C7 C12 C11 123.1(2) yes
C7 C12 H121 117.6 no
C11 C12 H121 119.3 no
C16 C15 C21 115.5(2) yes
C16 C15 B13 124.1(2) yes
C21 C15 B13 120.43(19) yes
C15 C16 C17 123.7(2) yes
C15 C16 C18 120.9(2) yes
C17 C16 C18 115.3(2) yes
C16 C17 H171 109.0 no
C16 C17 H172 108.0 no
H171 C17 H172 110.8 no
C16 C17 H173 108.5 no
H171 C17 H173 110.1 no
H172 C17 H173 110.4 no
C16 C18 C19 122.8(2) yes
C16 C18 H181 117.9 no
C19 C18 H181 119.3 no
C18 C19 C20 117.2(2) yes
C18 C19 C23 120.9(3) yes
C20 C19 C23 121.9(3) yes
C19 C20 C21 121.5(2) yes
C19 C20 H201 119.9 no
C21 C20 H201 118.5 no
C15 C21 C20 121.7(2) yes
C15 C21 C22 122.5(2) yes
C20 C21 C22 115.9(2) yes
C21 C22 H221 109.5 no
C21 C22 H222 109.1 no
H221 C22 H222 109.8 no
C21 C22 H223 108.6 no
H221 C22 H223 109.8 no
H222 C22 H223 110.0 no
C19 C23 H231 110.1 no
C19 C23 H232 111.2 no
H231 C23 H232 108.7 no
C19 C23 H233 108.9 no
H231 C23 H233 108.7 no
H232 C23 H233 109.3 no
C25 C24 C29 115.6(2) yes
C25 C24 B13 126.6(2) yes
C29 C24 B13 117.8(2) yes
C24 C25 C26 121.2(2) yes
C24 C25 C32 122.9(2) yes
C26 C25 C32 115.8(2) yes
C25 C26 C27 122.3(2) yes
C25 C26 H261 118.6 no
C27 C26 H261 119.1 no
C26 C27 C28 117.5(2) yes
C26 C27 C31 121.8(3) yes
C28 C27 C31 120.7(3) yes
C27 C28 C29 121.9(3) yes
C27 C28 H281 119.2 no
C29 C28 H281 118.9 no
C24 C29 C28 121.5(2) yes
C24 C29 C30 122.9(2) yes
C28 C29 C30 115.6(2) yes
C29 C30 H301 109.5 no
C29 C30 H302 110.9 no
H301 C30 H302 108.7 no
C29 C30 H303 109.8 no
H301 C30 H303 108.6 no
H302 C30 H303 109.2 no
C27 C31 H311 108.7 no
C27 C31 H312 111.2 no
H311 C31 H312 109.3 no
C27 C31 H313 109.6 no
H311 C31 H313 109.0 no
H312 C31 H313 109.0 no
C25 C32 H321 110.1 no
C25 C32 H322 110.2 no
H321 C32 H322 108.5 no
C25 C32 H323 108.8 no
H321 C32 H323 110.3 no
H322 C32 H323 108.9 no
Fe1 C33 C34 69.75(14) yes
Fe1 C33 C37 69.34(14) yes
C34 C33 C37 107.7(2) yes
Fe1 C33 H331 125.4 no
C34 C33 H331 126.7 no
C37 C33 H331 125.6 no
C33 C34 Fe1 69.61(14) yes
C33 C34 C35 108.1(3) yes
Fe1 C34 C35 69.45(15) yes
C33 C34 H341 125.7 no
Fe1 C34 H341 123.7 no
C35 C34 H341 126.0 no
C34 C35 Fe1 69.78(15) yes
C34 C35 C36 108.0(2) yes
Fe1 C35 C36 69.62(15) yes
C34 C35 H351 126.3 no
Fe1 C35 H351 126.2 no
C36 C35 H351 125.7 no
C35 C36 Fe1 69.57(14) yes
C35 C36 C37 108.0(2) yes
Fe1 C36 C37 69.60(14) yes
C35 C36 H361 127.3 no
Fe1 C36 H361 125.2 no
C37 C36 H361 124.7 no
C33 C37 C36 108.2(2) yes
C33 C37 Fe1 69.69(14) yes
C36 C37 Fe1 69.81(14) yes
C33 C37 H371 124.8 no
C36 C37 H371 126.9 no
Fe1 C37 H371 123.9 no
C40 C39 N38 114.46(17) yes
C40 C39 H391 107.8 no
N38 C39 H391 107.8 no
C40 C39 H392 108.8 no
N38 C39 H392 107.9 no
H391 C39 H392 110.0 no
C39 C40 C411 110.82(7) yes
C39 C40 H401 109.7 no
C411 C40 H401 110.1 no
C39 C40 H402 108.4 no
C411 C40 H402 107.6 no
H401 C40 H402 110.1 no
C39 C40 C410 111.03(7) yes
C39 C40 H403 109.5 no
C410 C40 H403 109.3 no
C39 C40 H404 108.6 no
C410 C40 H404 108.4 no
H403 C40 H404 110.0 no
C44 C43 N38 116.8(2) yes
C44 C43 H431 108.0 no
N38 C43 H431 108.2 no
C44 C43 H432 107.4 no
N38 C43 H432 107.1 no
H431 C43 H432 109.3 no
C43 C44 C45 107.8(3) yes
C43 C44 H441 110.6 no
C45 C44 H441 109.5 no
C43 C44 H442 109.5 no
C45 C44 H442 109.4 no
H441 C44 H442 110.1 no
C43 C44 C46 116.4(6) yes
C43 C44 H443 108.3 no
C46 C44 H443 107.3 no
C43 C44 H444 107.7 no
C46 C44 H444 107.1 no
H443 C44 H444 109.9 no
C44 C45 C47 115.31(7) yes
C44 C45 H451 108.6 no
C47 C45 H451 108.0 no
C44 C45 H452 107.6 no
C47 C45 H452 107.9 no
H451 C45 H452 109.3 no
C44 C46 C47 115.34(7) yes
C44 C46 H461 108.8 no
C47 C46 H461 107.6 no
C44 C46 H462 107.4 no
C47 C46 H462 107.7 no
H461 C46 H462 110.0 no
C45 C47 H474 106.7 no
C45 C47 H475 109.5 no
H474 C47 H475 110.0 no
C45 C47 H476 109.5 no
H474 C47 H476 110.7 no
H475 C47 H476 110.4 no
C46 C47 H471 107.7 no
C46 C47 H472 111.6 no
H471 C47 H472 107.9 no
C46 C47 H473 110.8 no
H471 C47 H473 107.7 no
H472 C47 H473 110.9 no
C49 C48 N38 117.54(17) yes
C50 C48 N38 115.9(2) yes
C48 C49 C51 110.81(7) yes
C48 C49 H491 107.9 no
C51 C49 H491 108.9 no
C48 C49 H492 109.7 no
C51 C49 H492 109.7 no
H491 C49 H492 109.8 no
C48 C50 C51 110.79(7) yes
C48 C50 H501 109.8 no
C51 C50 H501 109.9 no
C48 C50 H502 108.3 no
C51 C50 H502 109.6 no
H501 C50 H502 108.5 no
C49 C51 C52 111.03(7) yes
C49 C51 H511 110.0 no
C52 C51 H511 108.6 no
C49 C51 H512 108.2 no
C52 C51 H512 109.0 no
H511 C51 H512 110.0 no
C50 C51 C53 110.90(7) yes
C50 C51 H513 109.8 no
C53 C51 H513 109.1 no
C50 C51 H514 108.0 no
C53 C51 H514 109.1 no
H513 C51 H514 110.0 no
C51 C52 H521 109.6 no
C51 C52 H522 111.3 no
H521 C52 H522 107.8 no
C51 C52 H523 110.0 no
H521 C52 H523 107.8 no
H522 C52 H523 110.3 no
C51 C53 H531 109.6 no
C51 C53 H532 110.1 no
H531 C53 H532 109.8 no
C51 C53 H533 107.8 no
H531 C53 H533 109.9 no
H532 C53 H533 109.6 no
C55 C54 N38 114.5(2) yes
C55 C54 H541 107.2 no
N38 C54 H541 107.7 no
C55 C54 H542 109.1 no
N38 C54 H542 107.8 no
H541 C54 H542 110.5 no
C54 C55 C56 109.8(2) yes
C54 C55 H551 109.2 no
C56 C55 H551 110.2 no
C54 C55 H552 109.4 no
C56 C55 H552 109.8 no
H551 C55 H552 108.4 no
C55 C56 C57 111.4(3) yes
C55 C56 H561 108.7 no
C57 C56 H561 109.6 no
C55 C56 H562 109.0 no
C57 C56 H562 108.6 no
H561 C56 H562 109.4 no
C56 C57 H571 108.4 no
C56 C57 H572 108.8 no
H571 C57 H572 110.5 no
C56 C57 H573 108.6 no
H571 C57 H573 110.4 no
H572 C57 H573 110.1 no
C40 C410 C421 110.83(7) yes
C40 C410 H4101 109.0 no
C421 C410 H4101 108.7 no
C40 C410 H4102 109.7 no
C421 C410 H4102 108.5 no
H4101 C410 H4102 110.0 no
C40 C411 C420 110.91(7) yes
C40 C411 H4111 108.6 no
C420 C411 H4111 108.0 no
C40 C411 H4112 109.9 no
C420 C411 H4112 110.1 no
H4111 C411 H4112 109.3 no
C411 C420 H4201 108.8 no
C411 C420 H4202 110.2 no
H4201 C420 H4202 110.6 no
C411 C420 H4203 106.8 no
H4201 C420 H4203 109.9 no
H4202 C420 H4203 110.5 no
C410 C421 H4211 109.3 no
C410 C421 H4212 109.5 no
H4211 C421 H4212 109.4 no
C410 C421 H4213 109.0 no
H4211 C421 H4213 110.3 no
H4212 C421 H4213 109.3 no
C15 B13 C24 110.13(17) yes
C15 B13 C8 110.63(18) yes
C24 B13 C8 118.26(18) yes
C15 B13 F14 107.86(17) yes
C24 B13 F14 104.29(17) yes
C8 B13 F14 104.89(17) yes
C48 N38 C39 110.79(18) yes
C48 N38 C54 110.73(18) yes
C39 N38 C54 106.77(18) yes
C48 N38 C43 106.30(17) yes
C39 N38 C43 111.20(19) yes
C54 N38 C43 111.12(19) yes

loop_
_geom_bond_atom_site_label_1
_geom_bond_atom_site_label_2
_geom_bond_distance
_geom_bond_publ_flag
Fe1 C2 2.061(2) yes
Fe1 C3 2.075(2) yes
Fe1 C4 2.027(2) yes
Fe1 C5 2.022(2) yes
Fe1 C6 2.045(2) yes
Fe1 C33 2.046(2) yes
Fe1 C34 2.048(3) yes
Fe1 C35 2.043(3) yes
Fe1 C36 2.044(2) yes
Fe1 C37 2.041(2) yes
C2 C3 1.432(3) yes
C2 C6 1.432(3) yes
C2 H21 0.986 no
C3 C4 1.449(3) yes
C3 C7 1.487(3) yes
C4 C5 1.420(4) yes
C4 H41 0.978 no
C5 C6 1.421(4) yes
C5 H51 0.983 no
C6 H61 0.987 no
C7 C8 1.429(3) yes
C7 C12 1.404(3) yes
C8 C9 1.408(3) yes
C8 B13 1.656(3) yes
C9 C10 1.388(3) yes
C9 H91 0.945 no
C10 C11 1.380(4) yes
C10 H101 0.947 no
C11 C12 1.377(4) yes
C11 H111 0.945 no
C12 H121 0.939 no
C15 C16 1.422(3) yes
C15 C21 1.414(3) yes
C15 B13 1.674(3) yes
C16 C17 1.508(3) yes
C16 C18 1.399(3) yes
C17 H171 0.961 no
C17 H172 0.976 no
C17 H173 0.973 no
C18 C19 1.375(4) yes
C18 H181 0.929 no
C19 C20 1.390(4) yes
C19 C23 1.514(3) yes
C20 C21 1.406(3) yes
C20 H201 0.948 no
C21 C22 1.521(3) yes
C22 H221 0.966 no
C22 H222 0.975 no
C22 H223 0.965 no
C23 H231 0.965 no
C23 H232 0.959 no
C23 H233 0.968 no
C24 C25 1.416(3) yes
C24 C29 1.422(3) yes
C24 B13 1.661(3) yes
C25 C26 1.400(3) yes
C25 C32 1.516(3) yes
C26 C27 1.377(4) yes
C26 H261 0.941 no
C27 C28 1.386(4) yes
C27 C31 1.511(4) yes
C28 C29 1.395(4) yes
C28 H281 0.940 no
C29 C30 1.520(4) yes
C30 H301 0.961 no
C30 H302 0.958 no
C30 H303 0.964 no
C31 H311 0.968 no
C31 H312 0.966 no
C31 H313 0.964 no
C32 H321 0.957 no
C32 H322 0.961 no
C32 H323 0.966 no
C33 C34 1.421(4) yes
C33 C37 1.430(4) yes
C33 H331 0.990 no
C34 C35 1.425(4) yes
C34 H341 0.977 no
C35 C36 1.425(4) yes
C35 H351 0.989 no
C36 C37 1.417(4) yes
C36 H361 0.983 no
C37 H371 0.983 no
C39 C40 1.517(3) yes
C39 N38 1.522(3) yes
C39 H391 0.979 no
C39 H392 0.983 no
C40 C411 1.520(6) yes
C40 H401 0.973 no
C40 H402 0.975 no
C40 C410 1.503(5) yes
C40 H403 0.973 no
C40 H404 0.976 no
C43 C44 1.520(3) yes
C43 N38 1.515(3) yes
C43 H431 0.981 no
C43 H432 0.970 no
C44 C45 1.552(4) yes
C44 H441 0.981 no
C44 H442 0.975 no
C44 C46 1.536(5) yes
C44 H443 0.977 no
C44 H444 0.973 no
C45 C47 1.508(5) yes
C45 H451 0.977 no
C45 H452 0.981 no
C46 C47 1.524(5) yes
C46 H461 0.975 no
C46 H462 0.975 no
C47 H474 0.970 no
C47 H475 0.966 no
C47 H476 0.964 no
C47 H471 0.966 no
C47 H472 0.949 no
C47 H473 0.965 no
C48 C49 1.522(4) yes
C48 N38 1.525(3) yes
C48 C50 1.500(4) yes
C48 N38 1.525(3) yes
C49 C51 1.525(4) yes
C49 H491 0.982 no
C49 H492 0.976 no
C50 C51 1.548(4) yes
C50 H501 0.973 no
C50 H502 0.971 no
C51 C52 1.512(5) yes
C51 H511 0.977 no
C51 H512 0.975 no
C51 C53 1.463(6) yes
C51 H513 0.972 no
C51 H514 0.976 no
C52 H521 0.959 no
C52 H522 0.966 no
C52 H523 0.969 no
C53 H531 0.967 no
C53 H532 0.969 no
C53 H533 0.970 no
C54 C55 1.528(4) yes
C54 N38 1.516(3) yes
C54 H541 0.979 no
C54 H542 0.981 no
C55 C56 1.527(4) yes
C55 H551 0.974 no
C55 H552 0.974 no
C56 C57 1.517(5) yes
C56 H561 0.977 no
C56 H562 0.971 no
C57 H571 0.964 no
C57 H572 0.975 no
C57 H573 0.963 no
C410 C421 1.539(6) yes
C410 H4101 0.973 no
C410 H4102 0.974 no
C411 C420 1.508(6) yes
C411 H4111 0.973 no
C411 H4112 0.975 no
C420 H4201 0.966 no
C420 H4202 0.970 no
C420 H4203 0.966 no
C421 H4211 0.966 no
C421 H4212 0.966 no
C421 H4213 0.968 no
B13 F14 1.471(3) yes

loop_
_geom_hbond_atom_site_label_D
_geom_hbond_atom_site_label_H
_geom_hbond_atom_site_label_A
_geom_hbond_angle_DHA
_geom_hbond_distance_DH
_geom_hbond_distance_HA
_geom_hbond_distance_DA
_geom_hbond_publ_flag
C2 H21 C24 139.18 0.986 2.457 3.267(6) yes
C2 H21 C25 147.96 0.986 2.562 3.438(6) yes
C30 H303 C15 130.35 0.964 2.525 3.234(6) yes
